data_7248955
loop_
_publ_author_name
'Pr\;etka, Dominika'
'Marcinkowski, Dawid'
'Siwiak, Agnieszka'
'Kubicki, Maciej'
'Consiglio, Giuseppe'
'Patroniak, Violetta'
'Gorczy\'nski, Adam'

_publ_section_title
;
 Crystal engineering of monometallic lanthanide(iii) supramolecular
 systems within the N3-tridentate hydrazone Schiff-base ligand
;
_journal_issue 31
_journal_name_full CrystEngComm
_journal_page_first 4167
_journal_page_last 4180
_journal_paper_doi 10.1039/D4CE00450G
_journal_volume 26
_journal_year 2024
_chemical_formula_moiety 'C25 H34 Er F3 N10 O5 S, 2(C F3 O3 S)'
_chemical_formula_sum 'C27 H34 Er F9 N10 O11 S3'
_chemical_formula_weight 1109.08
_space_group_crystal_system monoclinic
_space_group_IT_number 14
_space_group_name_Hall '-P 2yn'
_space_group_name_H-M_alt 'P 1 21/n 1'
_atom_sites_solution_hydrogens mixed
_audit_block_doi 10.5517/ccdc.csd.cc14b09s
_audit_creation_method SHELXL-2013
_audit_update_record
;
2016-01-10 deposited with the CCDC.	2024-07-03 downloaded from the CCDC.
;
_cell_angle_alpha 90
_cell_angle_beta 100.350(4)
_cell_angle_gamma 90
_cell_formula_units_Z 4
_cell_length_a 10.9049(4)
_cell_length_b 15.0238(4)
_cell_length_c 27.3563(9)
_cell_measurement_reflns_used 5812
_cell_measurement_temperature 100(1)
_cell_measurement_theta_max 28.1440
_cell_measurement_theta_min 3.3020
_cell_volume 4408.9(3)
_computing_cell_refinement 'CrysAlis Pro (Agilent Technologies (2011))'
_computing_data_collection 'CrysAlis Pro (Agilent Technologies (2011))'
_computing_data_reduction 'CrysAlis Pro (Agilent Technologies (2011))'
_computing_molecular_graphics 'Mercury (MacRae et al., 2009)'
_computing_publication_material 'SHELXL-2013 (Sheldrick, 2013)'
_computing_structure_refinement 'SHELXL-2013 (Sheldrick, 2013)'
_computing_structure_solution 'SIR92 (Altomare et al., 1993)'
_diffrn_ambient_temperature 100(1)
_diffrn_detector_area_resol_mean 16.1544
_diffrn_measured_fraction_theta_full 0.998
_diffrn_measured_fraction_theta_max 0.840
_diffrn_measurement_device_type 'Xcalibur, Eos'
_diffrn_measurement_method \w-scan
_diffrn_radiation_monochromator graphite
_diffrn_radiation_source 'Enhance (Mo) X-ray Source'
_diffrn_radiation_type 'Mo K\a'
_diffrn_radiation_wavelength 0.7107
_diffrn_reflns_av_R_equivalents 0.0463
_diffrn_reflns_av_unetI/netI 0.0496
_diffrn_reflns_Laue_measured_fraction_full 0.998
_diffrn_reflns_Laue_measured_fraction_max 0.840
_diffrn_reflns_limit_h_max 14
_diffrn_reflns_limit_h_min -11
_diffrn_reflns_limit_k_max 18
_diffrn_reflns_limit_k_min -19
_diffrn_reflns_limit_l_max 35
_diffrn_reflns_limit_l_min -30
_diffrn_reflns_number 18023
_diffrn_reflns_point_group_measured_fraction_full 0.998
_diffrn_reflns_point_group_measured_fraction_max 0.840
_diffrn_reflns_theta_full 25.000
_diffrn_reflns_theta_max 28.269
_diffrn_reflns_theta_min 2.961
_exptl_absorpt_coefficient_mu 2.145
_exptl_absorpt_correction_T_max 1.00000
_exptl_absorpt_correction_T_min 0.74179
_exptl_absorpt_correction_type multi-scan
_exptl_absorpt_process_details
;
CrysAlisPro, Agilent Technologies,
Version 1.171.37.35 (release 13-08-2014 CrysAlis171 .NET)
(compiled Aug 13 2014,18:06:01)
Empirical absorption correction using spherical harmonics,
 implemented in SCALE3 ABSPACK scaling algorithm.
;
_exptl_crystal_colour pale-yellow
_exptl_crystal_density_diffrn 1.671
_exptl_crystal_description plate
_exptl_crystal_F_000 2204
_exptl_crystal_size_max 0.25
_exptl_crystal_size_mid 0.22
_exptl_crystal_size_min 0.1
_platon_squeeze_details
;
;
_refine_diff_density_max 5.671
_refine_diff_density_min -3.189
_refine_diff_density_rms 0.197
_refine_ls_extinction_method none
_refine_ls_goodness_of_fit_ref 1.124
_refine_ls_hydrogen_treatment constr
_refine_ls_matrix_type full
_refine_ls_number_parameters 556
_refine_ls_number_reflns 9184
_refine_ls_number_restraints 6
_refine_ls_restrained_S_all 1.128
_refine_ls_R_factor_all 0.0754
_refine_ls_R_factor_gt 0.0701
_refine_ls_shift/su_max 0.019
_refine_ls_shift/su_mean 0.000
_refine_ls_structure_factor_coef Fsqd
_refine_ls_weighting_details 'w=1/[\s^2^(Fo^2^)+(0.0635P)^2^+58.0731P] where P=(Fo^2^+2Fc^2^)/3'
_refine_ls_weighting_scheme calc
_refine_ls_wR_factor_gt 0.1698
_refine_ls_wR_factor_ref 0.1731
_reflns_Friedel_coverage 0.000
_reflns_number_gt 8353
_reflns_number_total 9184
_reflns_threshold_expression 'I > 2\s(I)'
_cod_data_source_file d4ce00450g2.cif
_cod_data_source_block 10
_cod_depositor_comments 'Adding full bibliography for 7248946--7248974.cif.'
_cod_original_sg_symbol_H-M 'P 21/n'
_cod_database_code 7248955
_shelx_space_group_comment
;
The symmetry employed for this shelxl refinement is uniquely defined
by the following loop, which should always be used as a source of
symmetry information in preference to the above space-group names.
They are only intended as comments.
;

loop_
_space_group_symop_operation_xyz
'x, y, z'
'-x+1/2, y+1/2, -z+1/2'
'-x, -y, -z'
'x-1/2, -y-1/2, z-1/2'

loop_
_atom_site_label
_atom_site_type_symbol
_atom_site_fract_x
_atom_site_fract_y
_atom_site_fract_z
_atom_site_U_iso_or_equiv
_atom_site_adp_type
_atom_site_occupancy
_atom_site_site_symmetry_order
_atom_site_calc_flag
_atom_site_refinement_flags_posn
_atom_site_refinement_flags_adp
_atom_site_refinement_flags_occupancy
_atom_site_disorder_assembly
_atom_site_disorder_group
Er1 Er 0.09708(3) 0.17897(2) 0.15225(2) 0.01705(12) Uani 1 1 d . . . . .
N1A N -0.0764(6) 0.1844(5) 0.0778(3) 0.0274(14) Uani 1 1 d . . . . .
C2A C -0.1944(7) 0.1576(6) 0.0791(3) 0.0323(19) Uani 1 1 d . . . . .
C3A C -0.2882(9) 0.1599(9) 0.0366(4) 0.055(3) Uani 1 1 d . . . . .
H3A H -0.3705 0.1405 0.0380 0.066 Uiso 1 1 calc R U . . .
C4A C -0.2580(10) 0.1909(12) -0.0067(4) 0.080(5) Uani 1 1 d . . . . .
H4A H -0.3200 0.1930 -0.0360 0.096 Uiso 1 1 calc R U . . .
C5A C -0.1382(9) 0.2194(12) -0.0085(4) 0.071(4) Uani 1 1 d . . . . .
H5A H -0.1168 0.2410 -0.0385 0.085 Uiso 1 1 calc R U . . .
C6A C -0.0516(8) 0.2155(7) 0.0343(3) 0.038(2) Uani 1 1 d . . . . .
H6A H 0.0304 0.2357 0.0333 0.046 Uiso 1 1 calc R U . . .
N7A N -0.2195(6) 0.1278(5) 0.1237(3) 0.0296(15) Uani 1 1 d . . . . .
C71A C -0.3404(9) 0.0953(9) 0.1300(5) 0.069(4) Uani 1 1 d . . . . .
H71A H -0.3320 0.0346 0.1434 0.104 Uiso 1 1 calc R U . . .
H71B H -0.3969 0.0950 0.0978 0.104 Uiso 1 1 calc R U . . .
H71C H -0.3743 0.1341 0.1531 0.104 Uiso 1 1 calc R U . . .
N8A N -0.1218(5) 0.1287(4) 0.1632(2) 0.0214(13) Uani 1 1 d . . . . .
C9A C -0.1396(7) 0.1038(5) 0.2062(3) 0.0261(16) Uani 1 1 d . . . . .
H9A H -0.2187 0.0845 0.2119 0.031 Uiso 1 1 calc R U . . .
C10A C -0.0306(7) 0.1071(5) 0.2455(3) 0.0211(15) Uani 1 1 d . . . . .
N11A N -0.0271(6) 0.0842(4) 0.2927(3) 0.0261(14) Uani 1 1 d . . . . .
C11A C -0.1332(8) 0.0546(6) 0.3145(4) 0.040(2) Uani 1 1 d . . . . .
H11A H -0.1961 0.1018 0.3112 0.060 Uiso 1 1 calc R U . . .
H11B H -0.1049 0.0409 0.3498 0.060 Uiso 1 1 calc R U . . .
H11C H -0.1697 0.0011 0.2972 0.060 Uiso 1 1 calc R U . . .
C12A C 0.0947(8) 0.0984(5) 0.3173(3) 0.0281(17) Uani 1 1 d . . . . .
H12A H 0.1263 0.0895 0.3517 0.034 Uiso 1 1 calc R U . . .
C13A C 0.1586(7) 0.1275(5) 0.2824(3) 0.0209(14) Uani 1 1 d . . . . .
H13A H 0.2450 0.1416 0.2883 0.025 Uiso 1 1 calc R U . . .
N14A N 0.0813(5) 0.1337(4) 0.2375(2) 0.0189(12) Uani 1 1 d . . . . .
N1B N 0.2799(6) 0.2561(4) 0.2043(2) 0.0205(12) Uani 1 1 d . . . . .
C2B C 0.3889(6) 0.2150(5) 0.2221(3) 0.0179(14) Uani 1 1 d . . . . .
C3B C 0.4947(7) 0.2599(5) 0.2472(3) 0.0276(17) Uani 1 1 d . . . . .
H3B H 0.5703 0.2289 0.2586 0.033 Uiso 1 1 calc R U . . .
C4B C 0.4858(8) 0.3499(5) 0.2548(3) 0.0293(18) Uani 1 1 d . . . . .
H4B H 0.5559 0.3823 0.2713 0.035 Uiso 1 1 calc R U . . .
C5B C 0.3722(7) 0.3936(5) 0.2377(3) 0.0242(16) Uani 1 1 d . . . . .
H5B H 0.3632 0.4555 0.2431 0.029 Uiso 1 1 calc R U . . .
C6B C 0.2759(7) 0.3444(5) 0.2135(3) 0.0226(15) Uani 1 1 d . . . . .
H6B H 0.1995 0.3744 0.2020 0.027 Uiso 1 1 calc R U . . .
N7B N 0.3935(5) 0.1238(4) 0.2146(2) 0.0210(13) Uani 1 1 d . . . . .
C71B C 0.4953(7) 0.0668(5) 0.2374(3) 0.0304(18) Uani 1 1 d . . . . .
H71D H 0.4632 0.0203 0.2569 0.046 Uiso 1 1 calc R U . . .
H71E H 0.5575 0.1025 0.2594 0.046 Uiso 1 1 calc R U . . .
H71F H 0.5340 0.0392 0.2115 0.046 Uiso 1 1 calc R U . . .
N8B N 0.2881(5) 0.0860(4) 0.1887(2) 0.0185(12) Uani 1 1 d . . . . .
C9B C 0.2854(7) 0.0020(5) 0.1805(3) 0.0217(15) Uani 1 1 d . . . . .
H9B H 0.3549 -0.0355 0.1917 0.026 Uiso 1 1 calc R U . . .
C10B C 0.1698(7) -0.0319(5) 0.1530(3) 0.0231(15) Uani 1 1 d . . . . .
N11B N 0.1443(6) -0.1174(4) 0.1405(3) 0.0287(15) Uani 1 1 d . . . . .
C11B C 0.2342(8) -0.1929(5) 0.1494(4) 0.034(2) Uani 1 1 d . . . . .
H11D H 0.3012 -0.1834 0.1305 0.050 Uiso 1 1 calc R U . . .
H11E H 0.1908 -0.2486 0.1388 0.050 Uiso 1 1 calc R U . . .
H11F H 0.2696 -0.1962 0.1849 0.050 Uiso 1 1 calc R U . . .
C12B C 0.0237(7) -0.1252(5) 0.1173(3) 0.0290(17) Uani 1 1 d . . . . .
H12B H -0.0192 -0.1777 0.1046 0.035 Uiso 1 1 calc R U . . .
C13B C -0.0222(7) -0.0401(6) 0.1165(3) 0.0314(19) Uani 1 1 d . . . . .
H13B H -0.1056 -0.0239 0.1029 0.038 Uiso 1 1 calc R U . . .
N14B N 0.0692(6) 0.0190(4) 0.1380(3) 0.0241(13) Uani 1 1 d . . . . .
S1C S 0.31463(19) 0.11560(16) 0.06761(8) 0.0327(5) Uani 1 1 d . . . . .
O11C O 0.4074(6) 0.1775(5) 0.0616(3) 0.0521(19) Uani 1 1 d . . . . .
O12C O 0.3569(7) 0.0285(5) 0.0851(3) 0.052(2) Uani 1 1 d . . . . .
O13C O 0.2120(5) 0.1518(4) 0.0897(2) 0.0260(12) Uani 1 1 d . . . . .
C1C C 0.2313(10) 0.0929(8) 0.0037(4) 0.047(3) Uani 1 1 d . . . . .
F11C F 0.1389(7) 0.0367(6) 0.0038(3) 0.078(2) Uani 1 1 d . . . . .
F12C F 0.1908(6) 0.1710(5) -0.0175(2) 0.0604(19) Uani 1 1 d . . . . .
F13C F 0.3115(7) 0.0574(6) -0.0228(2) 0.072(2) Uani 1 1 d . . . . .
O1D O -0.0113(5) 0.2978(3) 0.1841(2) 0.0228(11) Uani 1 1 d . . . . .
H1D H -0.0036 0.2974 0.2152 0.034 Uiso 1 1 d R U . . .
C1D C -0.1312(10) 0.3401(7) 0.1621(5) 0.052(3) Uani 1 1 d . . . . .
H1D1 H -0.1417 0.3383 0.1258 0.078 Uiso 1 1 calc R U . . .
H1D2 H -0.1314 0.4021 0.1732 0.078 Uiso 1 1 calc R U . . .
H1D3 H -0.2000 0.3079 0.1728 0.078 Uiso 1 1 calc R U . . .
O1E O 0.1237(6) 0.3194(4) 0.1110(2) 0.0303(12) Uani 1 1 d . . . . .
H1E H 0.0966 0.3605 0.1270 0.045 Uiso 1 1 d R U . . .
C1E C 0.2210(10) 0.3539(7) 0.0867(4) 0.044(2) Uani 1 1 d . . . . .
H1E1 H 0.2093 0.3313 0.0526 0.067 Uiso 1 1 calc R U . . .
H1E2 H 0.3024 0.3347 0.1049 0.067 Uiso 1 1 calc R U . . .
H1E3 H 0.2172 0.4191 0.0861 0.067 Uiso 1 1 calc R U . . .
S1F S 0.4527(4) 0.07136(19) 0.37547(11) 0.0639(9) Uani 1 1 d . . . . .
O11F O 0.3521(8) 0.0926(6) 0.4073(5) 0.087(3) Uani 1 1 d . . . . .
O12F O 0.4696(7) 0.1419(5) 0.3443(3) 0.0521(18) Uani 1 1 d . . . . .
O13F O 0.4400(5) -0.0124(4) 0.3545(2) 0.0319(13) Uani 1 1 d . U . . .
C1F C 0.5830(15) 0.0707(11) 0.4231(6) 0.082(4) Uani 1 1 d . . . . .
F11F F 0.6826(8) 0.0517(7) 0.3964(5) 0.118(4) Uani 1 1 d . . . . .
F12F F 0.5999(9) 0.1457(7) 0.4487(3) 0.103(3) Uani 1 1 d . . . . .
F13F F 0.5766(10) 0.0051(7) 0.4569(3) 0.106(3) Uani 1 1 d . . . . .
S1G S 0.85902(17) 0.33642(12) 0.29231(8) 0.0243(4) Uani 1 1 d . . . . .
O11G O 0.7909(5) 0.2588(4) 0.2726(2) 0.0324(13) Uani 1 1 d . . . . .
O12G O 0.9843(5) 0.3418(4) 0.2806(2) 0.0271(12) Uani 1 1 d . . . . .
O13G O 0.7906(5) 0.4190(4) 0.2863(2) 0.0312(13) Uani 1 1 d . . . . .
C1G C 0.8903(8) 0.3192(6) 0.3593(4) 0.037(2) Uani 1 1 d . . . . .
F11G F 0.9520(5) 0.2426(4) 0.3713(2) 0.0454(13) Uani 1 1 d . . . . .
F12G F 0.7828(6) 0.3131(5) 0.3769(2) 0.0548(16) Uani 1 1 d . . . . .
F13G F 0.9567(5) 0.3836(4) 0.3833(2) 0.0451(13) Uani 1 1 d . . . . .

loop_
_atom_site_aniso_label
_atom_site_aniso_U_11
_atom_site_aniso_U_22
_atom_site_aniso_U_33
_atom_site_aniso_U_23
_atom_site_aniso_U_13
_atom_site_aniso_U_12
Er1 0.01278(17) 0.01297(17) 0.02425(19) -0.00098(12) 0.00027(12) 0.00043(11)
N1A 0.019(3) 0.029(4) 0.032(4) -0.003(3) 0.001(3) 0.006(3)
C2A 0.015(3) 0.044(5) 0.036(4) -0.011(4) -0.002(3) 0.008(3)
C3A 0.018(4) 0.098(9) 0.044(6) -0.017(6) -0.009(4) 0.002(5)
C4A 0.027(5) 0.179(17) 0.030(5) -0.006(7) -0.006(4) 0.021(7)
C5A 0.028(5) 0.150(14) 0.032(5) 0.010(7) 0.000(4) 0.019(7)
C6A 0.019(4) 0.067(6) 0.028(4) -0.003(4) 0.000(3) 0.010(4)
N7A 0.015(3) 0.027(4) 0.043(4) 0.004(3) -0.005(3) -0.003(3)
C71A 0.022(5) 0.094(10) 0.082(8) 0.053(8) -0.016(5) -0.030(5)
N8A 0.015(3) 0.014(3) 0.033(3) -0.002(3) 0.000(2) 0.001(2)
C9A 0.016(3) 0.016(3) 0.047(5) 0.004(3) 0.007(3) -0.005(3)
C10A 0.022(3) 0.010(3) 0.033(4) 0.002(3) 0.008(3) 0.001(3)
N11A 0.022(3) 0.020(3) 0.038(4) 0.001(3) 0.010(3) -0.008(3)
C11A 0.033(5) 0.026(4) 0.065(6) 0.010(4) 0.021(4) -0.011(4)
C12A 0.032(4) 0.018(4) 0.034(4) 0.000(3) 0.004(3) -0.002(3)
C13A 0.020(3) 0.017(3) 0.025(4) -0.005(3) 0.002(3) -0.004(3)
N14A 0.019(3) 0.009(3) 0.029(3) 0.001(2) 0.005(2) -0.002(2)
N1B 0.023(3) 0.014(3) 0.025(3) 0.000(2) 0.005(2) -0.005(2)
C2B 0.015(3) 0.018(3) 0.022(3) 0.002(3) 0.004(3) -0.002(3)
C3B 0.017(3) 0.020(4) 0.044(5) 0.000(3) 0.001(3) -0.002(3)
C4B 0.027(4) 0.017(4) 0.041(5) -0.001(3) 0.001(3) -0.013(3)
C5B 0.027(4) 0.013(3) 0.034(4) -0.002(3) 0.009(3) -0.008(3)
C6B 0.023(4) 0.016(3) 0.029(4) 0.001(3) 0.006(3) -0.002(3)
N7B 0.015(3) 0.017(3) 0.029(3) -0.001(3) 0.000(2) 0.001(2)
C71B 0.018(4) 0.019(4) 0.049(5) -0.003(4) -0.007(3) 0.005(3)
N8B 0.010(3) 0.019(3) 0.026(3) 0.002(2) 0.001(2) -0.001(2)
C9B 0.018(3) 0.018(3) 0.029(4) 0.001(3) 0.004(3) 0.002(3)
C10B 0.021(3) 0.021(4) 0.028(4) -0.003(3) 0.004(3) 0.002(3)
N11B 0.032(4) 0.010(3) 0.038(4) 0.005(3) -0.009(3) -0.005(3)
C11B 0.026(4) 0.017(4) 0.053(5) -0.005(4) -0.006(4) 0.005(3)
C12B 0.021(4) 0.023(4) 0.038(4) -0.011(3) -0.008(3) -0.006(3)
C13B 0.014(3) 0.027(4) 0.048(5) -0.014(4) -0.010(3) -0.003(3)
N14B 0.020(3) 0.015(3) 0.036(4) -0.007(3) 0.000(3) -0.003(2)
S1C 0.0280(10) 0.0389(12) 0.0324(11) 0.0026(9) 0.0085(8) 0.0120(9)
O11C 0.026(3) 0.055(5) 0.077(5) -0.004(4) 0.014(3) 0.003(3)
O12C 0.057(4) 0.057(5) 0.048(4) 0.025(4) 0.023(3) 0.035(4)
O13C 0.023(3) 0.030(3) 0.024(3) 0.002(2) 0.003(2) 0.010(2)
C1C 0.053(6) 0.058(7) 0.034(5) 0.003(5) 0.017(4) 0.018(5)
F11C 0.060(4) 0.089(6) 0.083(5) -0.037(5) 0.005(4) -0.023(4)
F12C 0.064(4) 0.080(5) 0.038(3) 0.016(3) 0.010(3) 0.036(4)
F13C 0.086(5) 0.090(6) 0.046(4) -0.008(4) 0.026(4) 0.035(4)
O1D 0.020(3) 0.014(2) 0.034(3) 0.001(2) 0.004(2) 0.0008(19)
C1D 0.045(6) 0.040(6) 0.071(8) -0.003(5) 0.014(5) 0.000(5)
O1E 0.036(3) 0.025(3) 0.032(3) 0.000(2) 0.010(2) 0.006(2)
C1E 0.050(6) 0.036(5) 0.055(6) 0.003(5) 0.029(5) 0.006(4)
S1F 0.104(3) 0.0322(13) 0.0466(15) -0.0005(12) -0.0112(16) -0.0156(15)
O11F 0.049(5) 0.050(5) 0.173(11) -0.010(6) 0.049(6) 0.008(4)
O12F 0.063(5) 0.030(4) 0.064(5) 0.008(3) 0.011(4) -0.005(3)
O13F 0.0310(19) 0.0251(19) 0.039(2) -0.0045(16) 0.0044(16) -0.0110(16)
C1F 0.079(10) 0.081(10) 0.076(10) -0.009(8) -0.009(8) -0.012(8)
F11F 0.057(5) 0.100(7) 0.211(12) 0.004(7) 0.062(6) 0.014(5)
F12F 0.095(6) 0.099(7) 0.096(6) -0.058(6) -0.032(5) -0.008(5)
F13F 0.128(8) 0.110(7) 0.066(5) 0.027(5) -0.021(5) 0.028(6)
S1G 0.0163(8) 0.0195(9) 0.0375(10) -0.0030(8) 0.0056(7) -0.0003(7)
O11G 0.022(3) 0.026(3) 0.049(4) -0.003(3) 0.004(2) -0.001(2)
O12G 0.016(2) 0.028(3) 0.039(3) -0.004(2) 0.009(2) -0.002(2)
O13G 0.020(3) 0.028(3) 0.046(3) -0.006(3) 0.005(2) 0.001(2)
C1G 0.025(4) 0.038(5) 0.049(5) -0.006(4) 0.012(4) 0.005(4)
F11G 0.053(3) 0.035(3) 0.047(3) 0.005(2) 0.005(3) 0.009(3)
F12G 0.042(3) 0.072(4) 0.057(4) 0.005(3) 0.028(3) -0.001(3)
F13G 0.052(3) 0.043(3) 0.038(3) -0.006(3) 0.001(2) -0.004(3)

loop_
_atom_type_symbol
_atom_type_description
_atom_type_scat_dispersion_real
_atom_type_scat_dispersion_imag
_atom_type_scat_source
C C 0.0033 0.0016 'International Tables Vol C Tables 4.2.6.8 and 6.1.1.4'
H H 0.0000 0.0000 'International Tables Vol C Tables 4.2.6.8 and 6.1.1.4'
N N 0.0061 0.0033 'International Tables Vol C Tables 4.2.6.8 and 6.1.1.4'
O O 0.0106 0.0060 'International Tables Vol C Tables 4.2.6.8 and 6.1.1.4'
F F 0.0171 0.0103 'International Tables Vol C Tables 4.2.6.8 and 6.1.1.4'
S S 0.1246 0.1234 'International Tables Vol C Tables 4.2.6.8 and 6.1.1.4'
Er Er -0.2586 4.9576 'International Tables Vol C Tables 4.2.6.8 and 6.1.1.4'

loop_
_citation_id
_citation_doi
_citation_year
1 10.1039/C7QI00727B 2018

loop_
_geom_angle_atom_site_label_1
_geom_angle_atom_site_label_2
_geom_angle_atom_site_label_3
_geom_angle
_geom_angle_site_symmetry_1
_geom_angle_site_symmetry_3
_geom_angle_publ_flag
O13C Er1 O1D 139.89(19) . . ?
O13C Er1 O1E 71.77(19) . . ?
O1D Er1 O1E 68.27(18) . . ?
O13C Er1 N14B 77.2(2) . . ?
O1D Er1 N14B 137.44(19) . . ?
O1E Er1 N14B 143.1(2) . . ?
O13C Er1 N14A 141.66(19) . . ?
O1D Er1 N14A 74.79(19) . . ?
O1E Er1 N14A 135.41(19) . . ?
N14B Er1 N14A 81.5(2) . . ?
O13C Er1 N1B 91.2(2) . . ?
O1D Er1 N1B 80.98(19) . . ?
O1E Er1 N1B 73.4(2) . . ?
N14B Er1 N1B 127.3(2) . . ?
N14A Er1 N1B 76.97(19) . . ?
O13C Er1 N1A 80.6(2) . . ?
O1D Er1 N1A 85.6(2) . . ?
O1E Er1 N1A 74.5(2) . . ?
N14B Er1 N1A 81.3(2) . . ?
N14A Er1 N1A 127.2(2) . . ?
N1B Er1 N1A 147.8(2) . . ?
O13C Er1 N8B 71.51(19) . . ?
O1D Er1 N8B 133.42(19) . . ?
O1E Er1 N8B 119.84(19) . . ?
N14B Er1 N8B 66.1(2) . . ?
N14A Er1 N8B 70.80(19) . . ?
N1B Er1 N8B 61.54(19) . . ?
N1A Er1 N8B 140.6(2) . . ?
O13C Er1 N8A 131.8(2) . . ?
O1D Er1 N8A 69.29(18) . . ?
O1E Er1 N8A 119.92(19) . . ?
N14B Er1 N8A 68.8(2) . . ?
N14A Er1 N8A 65.4(2) . . ?
N1B Er1 N8A 136.6(2) . . ?
N1A Er1 N8A 61.7(2) . . ?
N8B Er1 N8A 120.15(19) . . ?
C6A N1A C2A 117.9(7) . . ?
C6A N1A Er1 118.9(5) . . ?
C2A N1A Er1 123.1(6) . . ?
N1A C2A N7A 117.6(7) . . ?
N1A C2A C3A 121.6(9) . . ?
N7A C2A C3A 120.7(8) . . ?
C4A C3A C2A 118.2(9) . . ?
C4A C3A H3A 120.9 . . ?
C2A C3A H3A 120.9 . . ?
C3A C4A C5A 120.7(9) . . ?
C3A C4A H4A 119.6 . . ?
C5A C4A H4A 119.6 . . ?
C6A C5A C4A 118.0(11) . . ?
C6A C5A H5A 121.0 . . ?
C4A C5A H5A 121.0 . . ?
N1A C6A C5A 123.6(9) . . ?
N1A C6A H6A 118.2 . . ?
C5A C6A H6A 118.2 . . ?
C2A N7A N8A 116.5(6) . . ?
C2A N7A C71A 123.3(7) . . ?
N8A N7A C71A 120.2(7) . . ?
N7A C71A H71A 109.5 . . ?
N7A C71A H71B 109.5 . . ?
H71A C71A H71B 109.5 . . ?
N7A C71A H71C 109.5 . . ?
H71A C71A H71C 109.5 . . ?
H71B C71A H71C 109.5 . . ?
C9A N8A N7A 119.7(6) . . ?
C9A N8A Er1 119.3(5) . . ?
N7A N8A Er1 121.0(5) . . ?
N8A C9A C10A 115.5(6) . . ?
N8A C9A H9A 122.3 . . ?
C10A C9A H9A 122.3 . . ?
N11A C10A N14A 111.6(7) . . ?
N11A C10A C9A 125.9(7) . . ?
N14A C10A C9A 122.5(7) . . ?
C10A N11A C12A 106.8(6) . . ?
C10A N11A C11A 126.0(7) . . ?
C12A N11A C11A 127.1(7) . . ?
N11A C11A H11A 109.5 . . ?
N11A C11A H11B 109.5 . . ?
H11A C11A H11B 109.5 . . ?
N11A C11A H11C 109.5 . . ?
H11A C11A H11C 109.5 . . ?
H11B C11A H11C 109.5 . . ?
C13A C12A N11A 105.9(7) . . ?
C13A C12A H12A 127.0 . . ?
N11A C12A H12A 127.0 . . ?
C12A C13A N14A 110.2(7) . . ?
C12A C13A H13A 124.9 . . ?
N14A C13A H13A 124.9 . . ?
C10A N14A C13A 105.5(6) . . ?
C10A N14A Er1 117.2(5) . . ?
C13A N14A Er1 137.3(5) . . ?
C2B N1B C6B 115.8(6) . . ?
C2B N1B Er1 123.5(5) . . ?
C6B N1B Er1 120.6(5) . . ?
N1B C2B N7B 116.7(6) . . ?
N1B C2B C3B 123.3(7) . . ?
N7B C2B C3B 120.0(6) . . ?
C4B C3B C2B 118.2(7) . . ?
C4B C3B H3B 120.9 . . ?
C2B C3B H3B 120.9 . . ?
C3B C4B C5B 119.4(7) . . ?
C3B C4B H4B 120.3 . . ?
C5B C4B H4B 120.3 . . ?
C6B C5B C4B 117.8(7) . . ?
C6B C5B H5B 121.1 . . ?
C4B C5B H5B 121.1 . . ?
N1B C6B C5B 125.3(7) . . ?
N1B C6B H6B 117.3 . . ?
C5B C6B H6B 117.3 . . ?
N8B N7B C2B 116.1(6) . . ?
N8B N7B C71B 119.2(6) . . ?
C2B N7B C71B 124.2(6) . . ?
N7B C71B H71D 109.5 . . ?
N7B C71B H71E 109.5 . . ?
H71D C71B H71E 109.5 . . ?
N7B C71B H71F 109.5 . . ?
H71D C71B H71F 109.5 . . ?
H71E C71B H71F 109.5 . . ?
C9B N8B N7B 119.6(6) . . ?
C9B N8B Er1 118.5(5) . . ?
N7B N8B Er1 121.8(4) . . ?
N8B C9B C10B 115.5(7) . . ?
N8B C9B H9B 122.2 . . ?
C10B C9B H9B 122.2 . . ?
N14B C10B N11B 110.3(6) . . ?
N14B C10B C9B 123.4(7) . . ?
N11B C10B C9B 126.3(7) . . ?
C10B N11B C12B 109.8(6) . . ?
C10B N11B C11B 125.8(7) . . ?
C12B N11B C11B 124.4(6) . . ?
N11B C11B H11D 109.5 . . ?
N11B C11B H11E 109.5 . . ?
H11D C11B H11E 109.5 . . ?
N11B C11B H11F 109.5 . . ?
H11D C11B H11F 109.5 . . ?
H11E C11B H11F 109.5 . . ?
N11B C12B C13B 104.3(6) . . ?
N11B C12B H12B 127.8 . . ?
C13B C12B H12B 127.8 . . ?
C12B C13B N14B 111.0(6) . . ?
C12B C13B H13B 124.5 . . ?
N14B C13B H13B 124.5 . . ?
C10B N14B C13B 104.5(6) . . ?
C10B N14B Er1 116.1(5) . . ?
C13B N14B Er1 139.3(5) . . ?
O11C S1C O12C 116.5(5) . . ?
O11C S1C O13C 114.9(4) . . ?
O12C S1C O13C 115.0(4) . . ?
O11C S1C C1C 104.7(5) . . ?
O12C S1C C1C 102.7(5) . . ?
O13C S1C C1C 100.1(4) . . ?
S1C O13C Er1 156.4(3) . . ?
F11C C1C F12C 111.6(9) . . ?
F11C C1C F13C 108.7(10) . . ?
F12C C1C F13C 108.1(8) . . ?
F11C C1C S1C 111.2(7) . . ?
F12C C1C S1C 108.2(8) . . ?
F13C C1C S1C 109.0(7) . . ?
C1D O1D Er1 129.1(6) . . ?
C1D O1D H1D 109.6 . . ?
Er1 O1D H1D 113.4 . . ?
O1D C1D H1D1 109.5 . . ?
O1D C1D H1D2 109.5 . . ?
H1D1 C1D H1D2 109.5 . . ?
O1D C1D H1D3 109.5 . . ?
H1D1 C1D H1D3 109.5 . . ?
H1D2 C1D H1D3 109.5 . . ?
C1E O1E Er1 133.0(5) . . ?
C1E O1E H1E 109.4 . . ?
Er1 O1E H1E 108.3 . . ?
O1E C1E H1E1 109.5 . . ?
O1E C1E H1E2 109.5 . . ?
H1E1 C1E H1E2 109.5 . . ?
O1E C1E H1E3 109.5 . . ?
H1E1 C1E H1E3 109.5 . . ?
H1E2 C1E H1E3 109.5 . . ?
O13F S1F O12F 117.0(5) . . ?
O13F S1F O11F 113.1(5) . . ?
O12F S1F O11F 111.8(5) . . ?
O13F S1F C1F 108.2(6) . . ?
O12F S1F C1F 106.4(7) . . ?
O11F S1F C1F 98.3(8) . . ?
F12F C1F F13F 106.1(13) . . ?
F12F C1F F11F 113.0(13) . . ?
F13F C1F F11F 109.6(14) . . ?
F12F C1F S1F 114.0(12) . . ?
F13F C1F S1F 112.1(11) . . ?
F11F C1F S1F 102.0(10) . . ?
O11G S1G O13G 115.7(3) . . ?
O11G S1G O12G 113.9(3) . . ?
O13G S1G O12G 114.4(3) . . ?
O11G S1G C1G 104.6(4) . . ?
O13G S1G C1G 103.7(4) . . ?
O12G S1G C1G 102.4(4) . . ?
F13G C1G F11G 107.6(7) . . ?
F13G C1G F12G 107.9(7) . . ?
F11G C1G F12G 106.4(8) . . ?
F13G C1G S1G 112.7(7) . . ?
F11G C1G S1G 111.3(6) . . ?
F12G C1G S1G 110.6(6) . . ?

loop_
_geom_bond_atom_site_label_1
_geom_bond_atom_site_label_2
_geom_bond_distance
_geom_bond_site_symmetry_2
_geom_bond_publ_flag
Er1 O13C 2.332(5) . ?
Er1 O1D 2.391(5) . ?
Er1 O1E 2.435(6) . ?
Er1 N14B 2.446(6) . ?
Er1 N14A 2.464(6) . ?
Er1 N1B 2.514(6) . ?
Er1 N1A 2.521(7) . ?
Er1 N8B 2.557(6) . ?
Er1 N8A 2.572(6) . ?
N1A C6A 1.350(12) . ?
N1A C2A 1.355(11) . ?
C2A N7A 1.372(12) . ?
C2A C3A 1.404(12) . ?
C3A C4A 1.369(17) . ?
C3A H3A 0.9500 . ?
C4A C5A 1.384(17) . ?
C4A H4A 0.9500 . ?
C5A C6A 1.366(13) . ?
C5A H5A 0.9500 . ?
C6A H6A 0.9500 . ?
N7A N8A 1.376(9) . ?
N7A C71A 1.445(11) . ?
C71A H71A 0.9800 . ?
C71A H71B 0.9800 . ?
C71A H71C 0.9800 . ?
N8A C9A 1.280(10) . ?
C9A C10A 1.454(11) . ?
C9A H9A 0.9500 . ?
C10A N11A 1.330(10) . ?
C10A N14A 1.338(9) . ?
N11A C12A 1.394(10) . ?
N11A C11A 1.465(10) . ?
C11A H11A 0.9800 . ?
C11A H11B 0.9800 . ?
C11A H11C 0.9800 . ?
C12A C13A 1.353(11) . ?
C12A H12A 0.9500 . ?
C13A N14A 1.363(9) . ?
C13A H13A 0.9500 . ?
N1B C2B 1.351(9) . ?
N1B C6B 1.353(9) . ?
C2B N7B 1.388(9) . ?
C2B C3B 1.404(10) . ?
C3B C4B 1.373(11) . ?
C3B H3B 0.9500 . ?
C4B C5B 1.406(11) . ?
C4B H4B 0.9500 . ?
C5B C6B 1.355(10) . ?
C5B H5B 0.9500 . ?
C6B H6B 0.9500 . ?
N7B N8B 1.360(8) . ?
N7B C71B 1.452(9) . ?
C71B H71D 0.9800 . ?
C71B H71E 0.9800 . ?
C71B H71F 0.9800 . ?
N8B C9B 1.282(9) . ?
C9B C10B 1.440(10) . ?
C9B H9B 0.9500 . ?
C10B N14B 1.339(10) . ?
C10B N11B 1.345(10) . ?
N11B C12B 1.358(10) . ?
N11B C11B 1.490(10) . ?
C11B H11D 0.9800 . ?
C11B H11E 0.9800 . ?
C11B H11F 0.9800 . ?
C12B C13B 1.371(11) . ?
C12B H12B 0.9500 . ?
C13B N14B 1.384(9) . ?
C13B H13B 0.9500 . ?
S1C O11C 1.405(8) . ?
S1C O12C 1.441(7) . ?
S1C O13C 1.468(5) . ?
S1C C1C 1.852(11) . ?
C1C F11C 1.315(14) . ?
C1C F12C 1.347(12) . ?
C1C F13C 1.341(11) . ?
O1D C1D 1.481(12) . ?
O1D H1D 0.8400 . ?
C1D H1D1 0.9800 . ?
C1D H1D2 0.9800 . ?
C1D H1D3 0.9800 . ?
O1E C1E 1.446(11) . ?
O1E H1E 0.8400 . ?
C1E H1E1 0.9800 . ?
C1E H1E2 0.9800 . ?
C1E H1E3 0.9800 . ?
S1F O13F 1.380(6) . ?
S1F O12F 1.393(8) . ?
S1F O11F 1.553(10) . ?
S1F C1F 1.747(15) . ?
C1F F12F 1.322(17) . ?
C1F F13F 1.361(18) . ?
C1F F11F 1.443(19) . ?
S1G O11G 1.434(6) . ?
S1G O13G 1.442(6) . ?
S1G O12G 1.460(5) . ?
S1G C1G 1.821(10) . ?
C1G F13G 1.312(11) . ?
C1G F11G 1.343(10) . ?
C1G F12G 1.349(10) . ?

loop_
_geom_torsion_atom_site_label_1
_geom_torsion_atom_site_label_2
_geom_torsion_atom_site_label_3
_geom_torsion_atom_site_label_4
_geom_torsion
_geom_torsion_site_symmetry_1
_geom_torsion_site_symmetry_2
_geom_torsion_site_symmetry_3
_geom_torsion_site_symmetry_4
_geom_torsion_publ_flag
C6A N1A C2A N7A -178.6(8) . . . . ?
Er1 N1A C2A N7A 1.2(11) . . . . ?
C6A N1A C2A C3A 1.4(13) . . . . ?
Er1 N1A C2A C3A -178.8(8) . . . . ?
N1A C2A C3A C4A -0.6(17) . . . . ?
N7A C2A C3A C4A 179.4(12) . . . . ?
C2A C3A C4A C5A 0(2) . . . . ?
C3A C4A C5A C6A 0(2) . . . . ?
C2A N1A C6A C5A -1.6(16) . . . . ?
Er1 N1A C6A C5A 178.6(10) . . . . ?
C4A C5A C6A N1A 1(2) . . . . ?
N1A C2A N7A N8A 0.5(11) . . . . ?
C3A C2A N7A N8A -179.5(9) . . . . ?
N1A C2A N7A C71A -178.4(10) . . . . ?
C3A C2A N7A C71A 1.6(15) . . . . ?
C2A N7A N8A C9A 178.4(7) . . . . ?
C71A N7A N8A C9A -2.7(12) . . . . ?
C2A N7A N8A Er1 -2.0(9) . . . . ?
C71A N7A N8A Er1 176.9(8) . . . . ?
N7A N8A C9A C10A 180.0(6) . . . . ?
Er1 N8A C9A C10A 0.3(9) . . . . ?
N8A C9A C10A N11A -179.7(7) . . . . ?
N8A C9A C10A N14A -0.5(10) . . . . ?
N14A C10A N11A C12A 1.3(8) . . . . ?
C9A C10A N11A C12A -179.5(7) . . . . ?
N14A C10A N11A C11A 178.1(7) . . . . ?
C9A C10A N11A C11A -2.7(12) . . . . ?
C10A N11A C12A C13A -1.6(8) . . . . ?
C11A N11A C12A C13A -178.3(7) . . . . ?
N11A C12A C13A N14A 1.3(8) . . . . ?
N11A C10A N14A C13A -0.5(8) . . . . ?
C9A C10A N14A C13A -179.7(7) . . . . ?
N11A C10A N14A Er1 179.7(5) . . . . ?
C9A C10A N14A Er1 0.4(9) . . . . ?
C12A C13A N14A C10A -0.6(8) . . . . ?
C12A C13A N14A Er1 179.2(5) . . . . ?
C6B N1B C2B N7B 177.8(6) . . . . ?
Er1 N1B C2B N7B -6.0(9) . . . . ?
C6B N1B C2B C3B -2.3(11) . . . . ?
Er1 N1B C2B C3B 173.9(6) . . . . ?
N1B C2B C3B C4B 1.3(12) . . . . ?
N7B C2B C3B C4B -178.8(7) . . . . ?
C2B C3B C4B C5B 0.6(12) . . . . ?
C3B C4B C5B C6B -1.2(12) . . . . ?
C2B N1B C6B C5B 1.6(11) . . . . ?
Er1 N1B C6B C5B -174.7(6) . . . . ?
C4B C5B C6B N1B 0.1(12) . . . . ?
N1B C2B N7B N8B 1.8(9) . . . . ?
C3B C2B N7B N8B -178.1(7) . . . . ?
N1B C2B N7B C71B -170.2(7) . . . . ?
C3B C2B N7B C71B 9.9(11) . . . . ?
C2B N7B N8B C9B -179.7(7) . . . . ?
C71B N7B N8B C9B -7.3(10) . . . . ?
C2B N7B N8B Er1 3.1(8) . . . . ?
C71B N7B N8B Er1 175.5(5) . . . . ?
N7B N8B C9B C10B 179.8(6) . . . . ?
Er1 N8B C9B C10B -2.9(9) . . . . ?
N8B C9B C10B N14B -2.2(11) . . . . ?
N8B C9B C10B N11B -179.1(8) . . . . ?
N14B C10B N11B C12B -1.0(10) . . . . ?
C9B C10B N11B C12B 176.3(8) . . . . ?
N14B C10B N11B C11B 177.9(8) . . . . ?
C9B C10B N11B C11B -4.8(14) . . . . ?
C10B N11B C12B C13B 0.0(10) . . . . ?
C11B N11B C12B C13B -178.9(8) . . . . ?
N11B C12B C13B N14B 0.9(10) . . . . ?
N11B C10B N14B C13B 1.5(9) . . . . ?
C9B C10B N14B C13B -175.8(8) . . . . ?
N11B C10B N14B Er1 -176.4(5) . . . . ?
C9B C10B N14B Er1 6.2(10) . . . . ?
C12B C13B N14B C10B -1.5(10) . . . . ?
C12B C13B N14B Er1 175.6(6) . . . . ?
O11C S1C O13C Er1 -102.2(10) . . . . ?
O12C S1C O13C Er1 37.1(11) . . . . ?
C1C S1C O13C Er1 146.3(9) . . . . ?
O11C S1C C1C F11C -178.6(7) . . . . ?
O12C S1C C1C F11C 59.3(8) . . . . ?
O13C S1C C1C F11C -59.3(8) . . . . ?
O11C S1C C1C F12C -55.7(8) . . . . ?
O12C S1C C1C F12C -177.8(7) . . . . ?
O13C S1C C1C F12C 63.6(7) . . . . ?
O11C S1C C1C F13C 61.6(9) . . . . ?
O12C S1C C1C F13C -60.5(9) . . . . ?
O13C S1C C1C F13C -179.2(8) . . . . ?
O13F S1F C1F F12F -175.3(11) . . . . ?
O12F S1F C1F F12F 58.2(14) . . . . ?
O11F S1F C1F F12F -57.5(14) . . . . ?
O13F S1F C1F F13F -54.6(13) . . . . ?
O12F S1F C1F F13F 178.9(11) . . . . ?
O11F S1F C1F F13F 63.2(12) . . . . ?
O13F S1F C1F F11F 62.6(11) . . . . ?
O12F S1F C1F F11F -64.0(11) . . . . ?
O11F S1F C1F F11F -179.6(9) . . . . ?
O11G S1G C1G F13G 177.8(6) . . . . ?
O13G S1G C1G F13G -60.5(7) . . . . ?
O12G S1G C1G F13G 58.7(7) . . . . ?
O11G S1G C1G F11G 56.8(7) . . . . ?
O13G S1G C1G F11G 178.5(6) . . . . ?
O12G S1G C1G F11G -62.3(7) . . . . ?
O11G S1G C1G F12G -61.3(7) . . . . ?
O13G S1G C1G F12G 60.4(7) . . . . ?
O12G S1G C1G F12G 179.6(6) . . . . ?

loop_
_platon_squeeze_void_nr
_platon_squeeze_void_average_x
_platon_squeeze_void_average_y
_platon_squeeze_void_average_z
_platon_squeeze_void_volume
_platon_squeeze_void_count_electrons
_platon_squeeze_void_content
1 0.000 1.000 0.500 283 39 ' '
2 0.500 0.500 1.000 283 39 ' '
